data_7227675
loop_
_publ_author_name
'Lynes, Amy D.'
'Hawes, Chris S.'
'Ward, Edward N.'
'Haffner, Benjamin'
'M\"obius, Matthias E.'
'Byrne, Kevin'
'Schmitt, Wolfgang'
'Pal, Robert'
'Gunnlaugsson, Thorfinnur'

_publ_section_title
;
 Benzene-1,3,5-tricarboxamide n-alkyl ester and carboxylic acid
 derivatives: tuneable structural, morphological and thermal properties
;
_journal_issue 10
_journal_name_full CrystEngComm
_journal_page_first 1427
_journal_paper_doi 10.1039/C7CE00206H
_journal_volume 19
_journal_year 2017
_chemical_formula_moiety 'C21 H27 N3 O9'
_chemical_formula_sum 'C21 H27 N3 O9'
_chemical_formula_weight 465.45
_space_group_crystal_system triclinic
_space_group_IT_number 2
_space_group_name_Hall '-P 1'
_space_group_name_H-M_alt 'P -1'
_symmetry_space_group_name_Hall '-P 1'
_symmetry_space_group_name_H-M 'P -1'
_atom_sites_solution_hydrogens mixed
_atom_sites_solution_primary direct
_audit_creation_date 2016-04-26
_audit_creation_method
;
Olex2 1.2
(compiled 2016.02.19 svn.r3266 for OlexSys, GUI svn.r5155)
;
_audit_update_record
;
2017-01-26 deposited with the CCDC.
2017-02-10 downloaded from the CCDC.
;
_cell_angle_alpha 77.472(3)
_cell_angle_beta 87.209(4)
_cell_angle_gamma 83.111(3)
_cell_formula_units_Z 2
_cell_length_a 4.9042(2)
_cell_length_b 16.9098(6)
_cell_length_c 17.0515(7)
_cell_measurement_reflns_used 2070
_cell_measurement_temperature 100(2)
_cell_measurement_theta_max 66.05
_cell_measurement_theta_min 2.66
_cell_volume 1370.05(9)
_computing_cell_refinement 'SAINT v8.34A (Bruker, 2013)'
_computing_data_reduction 'SAINT v8.34A (Bruker, 2013)'
_computing_molecular_graphics 'Olex2 (Dolomanov et al., 2009)'
_computing_publication_material 'Olex2 (Dolomanov et al., 2009)'
_computing_structure_refinement 'ShelXL (Sheldrick, 2015)'
_computing_structure_solution 'SIR2004 (Burla et al., 2007)'
_diffrn_ambient_temperature 100.0
_diffrn_detector_area_resol_mean 8
_diffrn_measured_fraction_theta_full 0.982
_diffrn_measured_fraction_theta_max 0.982
_diffrn_measurement_device_type 'Bruker APEX-II CCD'
_diffrn_measurement_method '\w and \f scans'
_diffrn_radiation_monochromator graphite
_diffrn_radiation_type CuK\a
_diffrn_radiation_wavelength 1.54178
_diffrn_reflns_av_R_equivalents 0.0406
_diffrn_reflns_av_unetI/netI 0.0591
_diffrn_reflns_Laue_measured_fraction_full 0.982
_diffrn_reflns_Laue_measured_fraction_max 0.982
_diffrn_reflns_limit_h_max 5
_diffrn_reflns_limit_h_min -5
_diffrn_reflns_limit_k_max 20
_diffrn_reflns_limit_k_min -19
_diffrn_reflns_limit_l_max 20
_diffrn_reflns_limit_l_min -19
_diffrn_reflns_number 10762
_diffrn_reflns_point_group_measured_fraction_full 0.982
_diffrn_reflns_point_group_measured_fraction_max 0.982
_diffrn_reflns_theta_full 66.771
_diffrn_reflns_theta_max 66.771
_diffrn_reflns_theta_min 2.694
_diffrn_source 'sealed tube'
_diffrn_standards_number 0
_exptl_absorpt_coefficient_mu 0.753
_exptl_absorpt_correction_T_max 0.7528
_exptl_absorpt_correction_T_min 0.6385
_exptl_absorpt_correction_type multi-scan
_exptl_absorpt_process_details
;
SADABS-2014/5 (Bruker,2014/5) was used for absorption correction.
wR2(int) was 0.0795 before and 0.0522 after correction.
The Ratio of minimum to maximum transmission is 0.8482.
The \l/2 correction factor is 0.00150.
;
_exptl_crystal_colour colourless
_exptl_crystal_colour_primary colourless
_exptl_crystal_density_diffrn 1.128
_exptl_crystal_description needle
_exptl_crystal_F_000 492
_exptl_crystal_size_max 0.1
_exptl_crystal_size_mid 0.08
_exptl_crystal_size_min 0.02
_refine_diff_density_max 0.240
_refine_diff_density_min -0.246
_refine_diff_density_rms 0.050
_refine_ls_extinction_method none
_refine_ls_goodness_of_fit_ref 1.045
_refine_ls_hydrogen_treatment mixed
_refine_ls_matrix_type full
_refine_ls_number_parameters 322
_refine_ls_number_reflns 4771
_refine_ls_number_restraints 6
_refine_ls_restrained_S_all 1.044
_refine_ls_R_factor_all 0.0854
_refine_ls_R_factor_gt 0.0581
_refine_ls_shift/su_max 0.006
_refine_ls_shift/su_mean 0.000
_refine_ls_structure_factor_coef Fsqd
_refine_ls_weighting_details 'w=1/[\s^2^(Fo^2^)+(0.0884P)^2^] where P=(Fo^2^+2Fc^2^)/3'
_refine_ls_weighting_scheme calc
_refine_ls_wR_factor_gt 0.1507
_refine_ls_wR_factor_ref 0.1651
_reflns_Friedel_coverage 0.000
_reflns_number_gt 3215
_reflns_number_total 4771
_reflns_threshold_expression 'I > 2\s(I)'
_cod_data_source_file c7ce00206h2.cif
_cod_data_source_block 1
_cod_depositor_comments 'Adding full bibliography for 7227672--7227675.cif.'
_cod_original_cell_volume 1370.06(9)
_cod_database_code 7227675
_shelx_space_group_comment
;
The symmetry employed for this shelxl refinement is uniquely defined
by the following loop, which should always be used as a source of
symmetry information in preference to the above space-group names.
They are only intended as comments.
;
_shelx_estimated_absorpt_t_max 0.985
_shelx_estimated_absorpt_t_min 0.928
_olex2_refinement_description
;
1. Fixed Uiso
 At 1.2 times of:
  All C(H) groups, All C(H,H) groups
2. Restrained distances
 N3-H3
 0.9 with sigma of 0.01
 N2-H2
 0.9 with sigma of 0.01
 N1-H1
 0.9 with sigma of 0.01
 O8-H8
 0.84 with sigma of 0.01
 O4-H4
 0.84 with sigma of 0.01
 O6-H6
 0.84 with sigma of 0.01
3.a Secondary CH2 refined with riding coordinates:
 C13(H13A,H13B), C15(H15A,H15B), C18(H18A,H18B), C19(H19A,H19B), C14(H14A,
 H14B), C8(H8A,H8B), C9(H9A,H9B), C20(H20A,H20B), C10(H10A,H10B)
3.b Aromatic/amide H refined with riding coordinates:
 C2(H2A), C4(H4A), C6(H6A)
;
_shelx_shelxl_version_number 2014/7
_olex2_submission_special_instructions 'No special instructions were received'

loop_
_space_group_symop_operation_xyz
'x, y, z'
'-x, -y, -z'

loop_
_atom_site_label
_atom_site_type_symbol
_atom_site_fract_x
_atom_site_fract_y
_atom_site_fract_z
_atom_site_U_iso_or_equiv
_atom_site_adp_type
_atom_site_occupancy
_atom_site_site_symmetry_order
_atom_site_calc_flag
_atom_site_refinement_flags_posn
O2 O 0.2456(4) 0.76067(10) 0.52051(12) 0.0379(5) Uani 1 1 d .
O6 O -0.3681(4) 0.63324(11) 0.26057(12) 0.0403(5) Uani 1 1 d D
O3 O 0.7002(4) 0.45508(10) 0.78770(12) 0.0391(5) Uani 1 1 d .
O7 O -0.1865(4) 0.53592(10) 0.36038(12) 0.0402(5) Uani 1 1 d .
O4 O 1.4117(4) 1.17211(11) 0.59118(14) 0.0416(5) Uani 1 1 d D
O5 O 1.2728(4) 1.09555(11) 0.51252(13) 0.0436(5) Uani 1 1 d .
O9 O 1.6668(4) 0.37546(11) 1.09573(12) 0.0428(5) Uani 1 1 d .
O1 O 1.0457(4) 0.81089(11) 0.77552(12) 0.0460(5) Uani 1 1 d .
N2 N 0.1776(4) 0.62880(12) 0.55365(14) 0.0332(5) Uani 1 1 d D
N3 N 1.0080(5) 0.50262(13) 0.85257(14) 0.0343(5) Uani 1 1 d D
O8 O 1.5839(5) 0.24579(12) 1.11754(15) 0.0606(7) Uani 1 1 d D
N1 N 0.9887(5) 0.86747(13) 0.64420(15) 0.0396(6) Uani 1 1 d D
C3 C 0.4977(5) 0.67886(15) 0.63115(16) 0.0325(6) Uani 1 1 d .
C12 C 0.2969(5) 0.69157(15) 0.56451(16) 0.0323(6) Uani 1 1 d .
C2 C 0.6232(5) 0.74588(15) 0.63932(16) 0.0331(6) Uani 1 1 d .
H2A H 0.5771 0.7971 0.6041 0.040 Uiso 1 1 calc R
C17 C 0.8190(5) 0.51338(15) 0.79647(16) 0.0324(6) Uani 1 1 d .
C1 C 0.8150(5) 0.73894(15) 0.69822(17) 0.0349(6) Uani 1 1 d .
C16 C -0.1976(5) 0.60473(15) 0.32075(16) 0.0332(6) Uani 1 1 d .
C13 C -0.0045(5) 0.63703(15) 0.48569(17) 0.0349(6) Uani 1 1 d .
H13A H -0.1345 0.6872 0.4821 0.042 Uiso 1 1 calc R
H13B H -0.1130 0.5900 0.4952 0.042 Uiso 1 1 calc R
C4 C 0.5664(5) 0.60390(15) 0.68297(16) 0.0333(6) Uani 1 1 d .
H4A H 0.4818 0.5578 0.6775 0.040 Uiso 1 1 calc R
C5 C 0.7582(5) 0.59590(15) 0.74286(16) 0.0326(6) Uani 1 1 d .
C6 C 0.8784(5) 0.66379(15) 0.75079(16) 0.0342(6) Uani 1 1 d .
H6A H 1.0051 0.6592 0.7924 0.041 Uiso 1 1 calc R
C15 C -0.0244(5) 0.66805(15) 0.33391(17) 0.0354(6) Uani 1 1 d .
H15A H -0.1470 0.7174 0.3401 0.043 Uiso 1 1 calc R
H15B H 0.0935 0.6834 0.2855 0.043 Uiso 1 1 calc R
C7 C 0.9586(5) 0.80937(15) 0.70895(18) 0.0372(6) Uani 1 1 d .
C11 C 1.2584(6) 1.11782(15) 0.57539(18) 0.0381(7) Uani 1 1 d .
C18 C 1.0699(6) 0.42211(16) 0.90517(17) 0.0382(6) Uani 1 1 d .
H18A H 1.1368 0.3822 0.8719 0.046 Uiso 1 1 calc R
H18B H 0.8989 0.4048 0.9335 0.046 Uiso 1 1 calc R
C19 C 1.2829(6) 0.42115(16) 0.96643(17) 0.0373(6) Uani 1 1 d .
H19A H 1.2142 0.4584 1.0022 0.045 Uiso 1 1 calc R
H19B H 1.4536 0.4397 0.9390 0.045 Uiso 1 1 calc R
C14 C 0.1570(5) 0.64107(16) 0.40652(17) 0.0359(6) Uani 1 1 d .
H14A H 0.2962 0.6796 0.4031 0.043 Uiso 1 1 calc R
H14B H 0.2554 0.5866 0.4057 0.043 Uiso 1 1 calc R
C8 C 1.1301(6) 0.93910(15) 0.64427(19) 0.0404(7) Uani 1 1 d .
H8A H 1.2640 0.9466 0.5986 0.048 Uiso 1 1 calc R
H8B H 1.2326 0.9302 0.6946 0.048 Uiso 1 1 calc R
C9 C 0.9254(6) 1.01596(15) 0.63732(19) 0.0419(7) Uani 1 1 d .
H9A H 0.8345 1.0275 0.5848 0.050 Uiso 1 1 calc R
H9B H 0.7820 1.0067 0.6802 0.050 Uiso 1 1 calc R
C21 C 1.5480(6) 0.32260(16) 1.07986(17) 0.0390(7) Uani 1 1 d .
C20 C 1.3411(7) 0.33480(17) 1.01521(19) 0.0477(8) Uani 1 1 d .
H20A H 1.1662 0.3170 1.0404 0.057 Uiso 1 1 calc R
H20B H 1.4059 0.2987 0.9779 0.057 Uiso 1 1 calc R
C10 C 1.0681(6) 1.08910(16) 0.64465(19) 0.0426(7) Uani 1 1 d .
H10A H 0.9263 1.1347 0.6497 0.051 Uiso 1 1 calc R
H10B H 1.1743 1.0747 0.6947 0.051 Uiso 1 1 calc R
H3 H 1.096(5) 0.5446(11) 0.8583(16) 0.030(7) Uiso 1 1 d D
H2 H 0.221(5) 0.5793(8) 0.5835(14) 0.031(7) Uiso 1 1 d D
H1 H 0.927(6) 0.8644(16) 0.5970(9) 0.037(8) Uiso 1 1 d D
H6 H -0.448(7) 0.5962(17) 0.249(2) 0.081(13) Uiso 1 1 d D
H4 H 1.514(6) 1.187(2) 0.5513(14) 0.067(13) Uiso 1 1 d D
H8 H 1.711(6) 0.237(2) 1.1511(19) 0.080(13) Uiso 1 1 d D

loop_
_atom_site_aniso_label
_atom_site_aniso_U_11
_atom_site_aniso_U_22
_atom_site_aniso_U_33
_atom_site_aniso_U_23
_atom_site_aniso_U_13
_atom_site_aniso_U_12
O2 0.0364(10) 0.0318(9) 0.0437(12) -0.0005(8) -0.0149(9) -0.0047(8)
O6 0.0391(11) 0.0414(10) 0.0409(12) -0.0044(9) -0.0121(9) -0.0095(8)
O3 0.0404(11) 0.0359(9) 0.0406(11) -0.0016(8) -0.0132(9) -0.0102(8)
O7 0.0448(12) 0.0321(10) 0.0426(12) -0.0005(8) -0.0100(9) -0.0102(8)
O4 0.0407(12) 0.0326(10) 0.0525(14) -0.0066(9) -0.0100(10) -0.0085(8)
O5 0.0476(12) 0.0355(10) 0.0470(12) -0.0032(9) -0.0156(10) -0.0060(8)
O9 0.0436(12) 0.0403(10) 0.0444(12) -0.0040(9) -0.0154(10) -0.0077(9)
O1 0.0529(13) 0.0404(10) 0.0464(13) -0.0068(9) -0.0225(10) -0.0079(9)
N2 0.0322(12) 0.0279(11) 0.0382(13) -0.0004(9) -0.0109(10) -0.0060(9)
N3 0.0335(12) 0.0325(11) 0.0359(13) -0.0012(9) -0.0108(10) -0.0071(9)
O8 0.0773(17) 0.0397(11) 0.0633(16) 0.0028(11) -0.0402(14) -0.0098(11)
N1 0.0420(14) 0.0330(12) 0.0445(15) -0.0052(10) -0.0172(12) -0.0064(10)
C3 0.0285(13) 0.0345(13) 0.0338(15) -0.0055(11) -0.0043(11) -0.0029(10)
C12 0.0271(13) 0.0347(13) 0.0342(15) -0.0059(11) -0.0054(11) -0.0004(10)
C2 0.0277(13) 0.0323(13) 0.0375(15) -0.0042(11) -0.0040(11) -0.0010(10)
C17 0.0286(13) 0.0366(13) 0.0335(14) -0.0090(11) -0.0020(11) -0.0062(10)
C1 0.0320(14) 0.0371(14) 0.0365(15) -0.0078(11) -0.0065(12) -0.0052(11)
C16 0.0282(13) 0.0357(14) 0.0347(15) -0.0044(11) -0.0049(11) -0.0037(10)
C13 0.0304(14) 0.0342(13) 0.0387(16) -0.0016(11) -0.0132(12) -0.0049(10)
C4 0.0284(13) 0.0354(13) 0.0363(15) -0.0066(11) -0.0059(11) -0.0046(10)
C5 0.0259(13) 0.0357(13) 0.0342(15) -0.0030(11) -0.0035(11) -0.0025(10)
C6 0.0308(14) 0.0389(14) 0.0332(15) -0.0062(11) -0.0074(11) -0.0049(11)
C15 0.0336(14) 0.0331(13) 0.0389(16) -0.0025(11) -0.0082(12) -0.0075(11)
C7 0.0330(14) 0.0323(13) 0.0460(17) -0.0068(12) -0.0160(13) 0.0004(11)
C11 0.0374(15) 0.0270(12) 0.0491(18) -0.0048(12) -0.0158(13) -0.0008(11)
C18 0.0369(15) 0.0357(14) 0.0412(16) -0.0038(12) -0.0087(13) -0.0055(11)
C19 0.0335(14) 0.0405(14) 0.0367(16) -0.0042(12) -0.0107(12) -0.0024(11)
C14 0.0305(14) 0.0358(13) 0.0416(16) -0.0038(12) -0.0088(12) -0.0103(11)
C8 0.0391(16) 0.0359(14) 0.0475(18) -0.0066(12) -0.0154(13) -0.0078(12)
C9 0.0373(16) 0.0361(14) 0.0536(19) -0.0105(13) -0.0078(14) -0.0057(12)
C21 0.0413(16) 0.0385(14) 0.0357(16) -0.0022(12) -0.0086(13) -0.0058(12)
C20 0.0510(18) 0.0410(15) 0.051(2) -0.0031(14) -0.0197(15) -0.0104(13)
C10 0.0357(15) 0.0376(14) 0.056(2) -0.0131(13) -0.0076(14) -0.0034(12)

loop_
_atom_type_symbol
_atom_type_description
_atom_type_scat_dispersion_real
_atom_type_scat_dispersion_imag
_atom_type_scat_source
C C 0.0181 0.0091 'International Tables Vol C Tables 4.2.6.8 and 6.1.1.4'
H H 0.0000 0.0000 'International Tables Vol C Tables 4.2.6.8 and 6.1.1.4'
N N 0.0311 0.0180 'International Tables Vol C Tables 4.2.6.8 and 6.1.1.4'
O O 0.0492 0.0322 'International Tables Vol C Tables 4.2.6.8 and 6.1.1.4'

loop_
_geom_angle_atom_site_label_1
_geom_angle_atom_site_label_2
_geom_angle_atom_site_label_3
_geom_angle
C16 O6 H6 112(3)
C11 O4 H4 109(3)
C12 N2 C13 120.8(2)
C12 N2 H2 120.8(17)
C13 N2 H2 118.0(17)
C17 N3 C18 119.6(2)
C17 N3 H3 120.1(17)
C18 N3 H3 120.3(17)
C21 O8 H8 111(3)
C7 N1 C8 123.3(2)
C7 N1 H1 121.1(18)
C8 N1 H1 115.6(18)
C2 C3 C12 117.2(2)
C2 C3 C4 119.3(2)
C4 C3 C12 123.5(2)
O2 C12 N2 121.2(2)
O2 C12 C3 119.8(2)
N2 C12 C3 119.0(2)
C3 C2 H2A 119.6
C1 C2 C3 120.8(2)
C1 C2 H2A 119.6
O3 C17 N3 120.2(2)
O3 C17 C5 120.7(2)
N3 C17 C5 119.1(2)
C2 C1 C6 119.4(2)
C2 C1 C7 122.8(2)
C6 C1 C7 117.8(2)
O6 C16 C15 112.1(2)
O7 C16 O6 123.3(2)
O7 C16 C15 124.6(2)
N2 C13 H13A 109.3
N2 C13 H13B 109.3
N2 C13 C14 111.7(2)
H13A C13 H13B 107.9
C14 C13 H13A 109.3
C14 C13 H13B 109.3
C3 C4 H4A 119.7
C3 C4 C5 120.7(2)
C5 C4 H4A 119.7
C4 C5 C17 117.4(2)
C6 C5 C17 123.5(2)
C6 C5 C4 119.2(2)
C1 C6 H6A 119.7
C5 C6 C1 120.6(2)
C5 C6 H6A 119.7
C16 C15 H15A 108.7
C16 C15 H15B 108.7
C16 C15 C14 114.3(2)
H15A C15 H15B 107.6
C14 C15 H15A 108.7
C14 C15 H15B 108.7
O1 C7 N1 123.0(2)
O1 C7 C1 120.3(3)
N1 C7 C1 116.7(2)
O4 C11 C10 111.7(3)
O5 C11 O4 123.2(3)
O5 C11 C10 125.1(2)
N3 C18 H18A 109.0
N3 C18 H18B 109.0
N3 C18 C19 112.7(2)
H18A C18 H18B 107.8
C19 C18 H18A 109.0
C19 C18 H18B 109.0
C18 C19 H19A 110.0
C18 C19 H19B 110.0
C18 C19 C20 108.6(2)
H19A C19 H19B 108.4
C20 C19 H19A 110.0
C20 C19 H19B 110.0
C13 C14 H14A 109.0
C13 C14 H14B 109.0
C15 C14 C13 112.7(2)
C15 C14 H14A 109.0
C15 C14 H14B 109.0
H14A C14 H14B 107.8
N1 C8 H8A 109.4
N1 C8 H8B 109.4
N1 C8 C9 111.0(2)
H8A C8 H8B 108.0
C9 C8 H8A 109.4
C9 C8 H8B 109.4
C8 C9 H9A 109.4
C8 C9 H9B 109.4
H9A C9 H9B 108.0
C10 C9 C8 111.2(2)
C10 C9 H9A 109.4
C10 C9 H9B 109.4
O9 C21 O8 124.0(3)
O9 C21 C20 125.3(3)
O8 C21 C20 110.7(2)
C19 C20 H20A 108.3
C19 C20 H20B 108.3
C21 C20 C19 115.9(2)
C21 C20 H20A 108.3
C21 C20 H20B 108.3
H20A C20 H20B 107.4
C11 C10 C9 114.5(2)
C11 C10 H10A 108.6
C11 C10 H10B 108.6
C9 C10 H10A 108.6
C9 C10 H10B 108.6
H10A C10 H10B 107.6

loop_
_geom_bond_atom_site_label_1
_geom_bond_atom_site_label_2
_geom_bond_distance
O2 C12 1.249(3)
O6 C16 1.325(3)
O6 H6 0.842(10)
O3 C17 1.242(3)
O7 C16 1.209(3)
O4 C11 1.332(3)
O4 H4 0.837(10)
O5 C11 1.207(3)
O9 C21 1.207(3)
O1 C7 1.239(3)
N2 C12 1.322(3)
N2 C13 1.470(3)
N2 H2 0.887(10)
N3 C17 1.333(3)
N3 C18 1.466(3)
N3 H3 0.897(10)
O8 C21 1.313(3)
O8 H8 0.845(10)
N1 C7 1.324(4)
N1 C8 1.466(3)
N1 H1 0.888(10)
C3 C12 1.503(3)
C3 C2 1.388(3)
C3 C4 1.393(4)
C2 H2A 0.9500
C2 C1 1.386(4)
C17 C5 1.498(4)
C1 C6 1.398(4)
C1 C7 1.502(3)
C16 C15 1.503(3)
C13 H13A 0.9900
C13 H13B 0.9900
C13 C14 1.524(4)
C4 H4A 0.9500
C4 C5 1.396(3)
C5 C6 1.386(3)
C6 H6A 0.9500
C15 H15A 0.9900
C15 H15B 0.9900
C15 C14 1.516(3)
C11 C10 1.501(4)
C18 H18A 0.9900
C18 H18B 0.9900
C18 C19 1.509(3)
C19 H19A 0.9900
C19 H19B 0.9900
C19 C20 1.517(4)
C14 H14A 0.9900
C14 H14B 0.9900
C8 H8A 0.9900
C8 H8B 0.9900
C8 C9 1.530(4)
C9 H9A 0.9900
C9 H9B 0.9900
C9 C10 1.523(3)
C21 C20 1.499(4)
C20 H20A 0.9900
C20 H20B 0.9900
C10 H10A 0.9900
C10 H10B 0.9900

loop_
_geom_hbond_atom_site_label_D
_geom_hbond_atom_site_label_H
_geom_hbond_atom_site_label_A
_geom_hbond_distance_DH
_geom_hbond_distance_HA
_geom_hbond_distance_DA
_geom_hbond_angle_DHA
_geom_hbond_site_symmetry_A
N3 H3 O9 0.897(10) 2.175(12) 3.047(3) 164(2) 2_867
N2 H2 O7 0.887(10) 1.999(13) 2.849(3) 160(2) 2_566
N1 H1 O5 0.888(10) 2.092(14) 2.932(3) 157(2) 2_776
O6 H6 O3 0.842(10) 1.798(16) 2.609(2) 161(4) 2_566
O4 H4 O2 0.837(10) 1.818(14) 2.636(3) 165(4) 2_776
O8 H8 O1 0.845(10) 1.768(15) 2.586(3) 162(4) 2_867

loop_
_geom_torsion_atom_site_label_1
_geom_torsion_atom_site_label_2
_geom_torsion_atom_site_label_3
_geom_torsion_atom_site_label_4
_geom_torsion
O6 C16 C15 C14 175.0(2)
O3 C17 C5 C4 -0.5(4)
O3 C17 C5 C6 178.3(3)
O7 C16 C15 C14 -4.4(4)
O4 C11 C10 C9 -169.2(2)
O5 C11 C10 C9 11.1(4)
O9 C21 C20 C19 0.6(5)
N2 C13 C14 C15 -167.3(2)
N3 C17 C5 C4 177.7(3)
N3 C17 C5 C6 -3.4(4)
N3 C18 C19 C20 -177.6(2)
O8 C21 C20 C19 -179.4(3)
N1 C8 C9 C10 175.1(2)
C3 C2 C1 C6 -1.1(4)
C3 C2 C1 C7 179.3(3)
C3 C4 C5 C17 179.5(2)
C3 C4 C5 C6 0.6(4)
C12 N2 C13 C14 74.3(3)
C12 C3 C2 C1 -178.7(2)
C12 C3 C4 C5 178.9(3)
C2 C3 C12 O2 -1.4(4)
C2 C3 C12 N2 178.5(3)
C2 C3 C4 C5 0.3(4)
C2 C1 C6 C5 2.1(4)
C2 C1 C7 O1 153.6(3)
C2 C1 C7 N1 -27.3(4)
C17 N3 C18 C19 -178.5(3)
C17 C5 C6 C1 179.3(3)
C16 C15 C14 C13 -73.1(3)
C13 N2 C12 O2 4.4(4)
C13 N2 C12 C3 -175.5(2)
C4 C3 C12 O2 180.0(3)
C4 C3 C12 N2 -0.1(4)
C4 C3 C2 C1 0.0(4)
C4 C5 C6 C1 -1.8(4)
C6 C1 C7 O1 -25.9(4)
C6 C1 C7 N1 153.1(3)
C7 N1 C8 C9 -107.7(3)
C7 C1 C6 C5 -178.4(3)
C18 N3 C17 O3 -1.5(4)
C18 N3 C17 C5 -179.8(2)
C18 C19 C20 C21 -179.5(3)
C8 N1 C7 O1 0.6(5)
C8 N1 C7 C1 -178.5(2)
C8 C9 C10 C11 68.4(3)
